data_2228374
loop_
_publ_author_name
'Li, Rongchun'

_publ_section_title
;
 4-Methyl-1-(3-pyridylmethylidene)thiosemicarbazide
;
_journal_coeditor_code HB5755
_journal_issue 12
_journal_name_full 'Acta Crystallographica Section E'
_journal_page_first o3324
_journal_paper_doi 10.1107/S1600536810048853
_journal_volume 66
_journal_year 2010
_chemical_formula_iupac 'C8 H10 N4 S'
_chemical_formula_moiety 'C8 H10 N4 S'
_chemical_formula_sum 'C8 H10 N4 S'
_chemical_formula_weight 194.26
_chemical_name_systematic
;
4-Methyl-1-(3-pyridylmethylidene)thiosemicarbazide
;
_space_group_IT_number 11
_symmetry_cell_setting monoclinic
_symmetry_space_group_name_Hall '-P 2yb'
_symmetry_space_group_name_H-M 'P 1 21/m 1'
_atom_sites_solution_hydrogens geom
_atom_sites_solution_primary direct
_atom_sites_solution_secondary difmap
_audit_creation_method SHELXL-97
_cell_angle_alpha 90.00
_cell_angle_beta 92.997(2)
_cell_angle_gamma 90.00
_cell_formula_units_Z 2
_cell_length_a 7.276(3)
_cell_length_b 6.581(2)
_cell_length_c 10.297(3)
_cell_measurement_reflns_used 669
_cell_measurement_temperature 298(2)
_cell_measurement_theta_max 24.5
_cell_measurement_theta_min 2.7
_cell_volume 492.4(3)
_computing_cell_refinement 'SAINT (Bruker, 2004)'
_computing_data_collection 'APEX2 (Bruker, 2004)'
_computing_data_reduction 'SAINT (Bruker, 2004)'
_computing_molecular_graphics 'SHELXTL (Sheldrick, 2008)'
_computing_publication_material 'SHELXTL (Sheldrick, 2008)'
_computing_structure_refinement 'SHELXL97 (Sheldrick, 2008)'
_computing_structure_solution 'SHELXS97 (Sheldrick, 2008)'
_diffrn_ambient_temperature 298(2)
_diffrn_measured_fraction_theta_full 0.993
_diffrn_measured_fraction_theta_max 0.993
_diffrn_measurement_device_type 'Bruker APEXII CCD'
_diffrn_measurement_method \w
_diffrn_radiation_monochromator graphite
_diffrn_radiation_source 'fine-focus sealed tube'
_diffrn_radiation_type MoK\a
_diffrn_radiation_wavelength 0.71073
_diffrn_reflns_av_R_equivalents 0.0413
_diffrn_reflns_av_sigmaI/netI 0.0441
_diffrn_reflns_limit_h_max 9
_diffrn_reflns_limit_h_min -9
_diffrn_reflns_limit_k_max 8
_diffrn_reflns_limit_k_min -8
_diffrn_reflns_limit_l_max 10
_diffrn_reflns_limit_l_min -12
_diffrn_reflns_number 3208
_diffrn_reflns_theta_full 26.50
_diffrn_reflns_theta_max 26.50
_diffrn_reflns_theta_min 2.80
_diffrn_standards_number 0
_exptl_absorpt_coefficient_mu 0.288
_exptl_absorpt_correction_T_max 0.958
_exptl_absorpt_correction_T_min 0.953
_exptl_absorpt_correction_type multi-scan
_exptl_absorpt_process_details '(SADABS; Sheldrick, 2004)'
_exptl_crystal_colour colourless
_exptl_crystal_density_diffrn 1.310
_exptl_crystal_density_method 'not measured'
_exptl_crystal_description Block
_exptl_crystal_F_000 204
_exptl_crystal_size_max 0.17
_exptl_crystal_size_mid 0.15
_exptl_crystal_size_min 0.15
_refine_diff_density_max 0.144
_refine_diff_density_min -0.195
_refine_ls_extinction_method none
_refine_ls_goodness_of_fit_ref 1.022
_refine_ls_hydrogen_treatment mixed
_refine_ls_matrix_type full
_refine_ls_number_parameters 84
_refine_ls_number_reflns 1106
_refine_ls_number_restraints 2
_refine_ls_restrained_S_all 1.021
_refine_ls_R_factor_all 0.0840
_refine_ls_R_factor_gt 0.0425
_refine_ls_shift/su_max 0.000
_refine_ls_shift/su_mean 0.000
_refine_ls_structure_factor_coef Fsqd
_refine_ls_weighting_details 'calc w=1/[\s^2^(Fo^2^)+(0.0547P)^2^] where P=(Fo^2^+2Fc^2^)/3'
_refine_ls_weighting_scheme calc
_refine_ls_wR_factor_gt 0.0983
_refine_ls_wR_factor_ref 0.1176
_reflns_number_gt 640
_reflns_number_total 1106
_reflns_threshold_expression I>2\s(I)
_cod_data_source_file hb5755.cif
_cod_data_source_block I
_cod_original_sg_symbol_H-M 'P 21/m'
_cod_database_code 2228374
_cod_database_fobs_code 2228374

loop_
_symmetry_equiv_pos_as_xyz
'x, y, z'
'-x, y+1/2, -z'
'-x, -y, -z'
'x, -y-1/2, z'

loop_
_atom_site_type_symbol
_atom_site_label
_atom_site_fract_x
_atom_site_fract_y
_atom_site_fract_z
_atom_site_U_iso_or_equiv
_atom_site_adp_type
_atom_site_calc_flag
_atom_site_refinement_flags
_atom_site_occupancy
_atom_site_disorder_assembly
_atom_site_disorder_group
S S1 0.68926(12) 0.2500 0.29184(9) 0.0835(4) Uani d S 1 . .
N N1 -0.2929(3) 0.2500 -0.1051(2) 0.0558(7) Uani d S 1 . .
N N2 0.2508(3) 0.2500 0.0542(2) 0.0507(6) Uani d S 1 . .
N N3 0.4324(3) 0.2500 0.1009(2) 0.0566(7) Uani d SD 1 . .
N N4 0.3217(4) 0.2500 0.3028(3) 0.0699(8) Uani d SD 1 . .
C C1 0.0350(3) 0.2500 -0.1287(3) 0.0496(7) Uani d S 1 . .
C C2 -0.1201(3) 0.2500 -0.0547(3) 0.0510(8) Uani d S 1 . .
H H2 -0.1020 0.2500 0.0354 0.061 Uiso calc SR 1 . .
C C3 -0.3159(4) 0.2500 -0.2351(3) 0.0616(9) Uani d S 1 . .
H H3A -0.4353 0.2500 -0.2720 0.074 Uiso calc SR 1 . .
C C4 -0.1733(4) 0.2500 -0.3164(3) 0.0697(10) Uani d S 1 . .
H H4A -0.1954 0.2500 -0.4061 0.084 Uiso calc SR 1 . .
C C5 0.0049(4) 0.2500 -0.2620(3) 0.0673(10) Uani d S 1 . .
H H5 0.1041 0.2500 -0.3154 0.081 Uiso calc SR 1 . .
C C6 0.2213(4) 0.2500 -0.0687(3) 0.0581(8) Uani d S 1 . .
H H6 0.3209 0.2500 -0.1217 0.070 Uiso calc SR 1 . .
C C7 0.4698(4) 0.2500 0.2318(3) 0.0554(8) Uani d S 1 . .
C C8 0.3272(5) 0.2500 0.4451(3) 0.0994(13) Uani d S 1 . .
H H8A 0.3310 0.1125 0.4762 0.149 Uiso calc PR 0.50 . .
H H8B 0.2193 0.3162 0.4743 0.149 Uiso calc PR 0.50 . .
H H8C 0.4349 0.3213 0.4781 0.149 Uiso calc PR 0.50 . .
H H3 0.519(3) 0.2500 0.042(2) 0.080 Uiso d SD 1 . .
H H4 0.212(2) 0.2500 0.259(3) 0.080 Uiso d SD 1 . .

loop_
_atom_site_aniso_label
_atom_site_aniso_U_11
_atom_site_aniso_U_22
_atom_site_aniso_U_33
_atom_site_aniso_U_12
_atom_site_aniso_U_13
_atom_site_aniso_U_23
S1 0.0681(6) 0.1189(9) 0.0617(6) 0.000 -0.0150(4) 0.000
N1 0.0392(13) 0.0640(17) 0.0642(17) 0.000 0.0028(12) 0.000
N2 0.0365(12) 0.0615(16) 0.0542(15) 0.000 0.0019(11) 0.000
N3 0.0416(13) 0.0775(18) 0.0508(16) 0.000 0.0024(11) 0.000
N4 0.0738(18) 0.085(2) 0.0518(16) 0.000 0.0136(14) 0.000
C1 0.0369(14) 0.0618(19) 0.0503(17) 0.000 0.0058(12) 0.000
C2 0.0425(15) 0.0593(19) 0.0512(18) 0.000 0.0011(13) 0.000
C3 0.0450(16) 0.074(2) 0.064(2) 0.000 -0.0062(15) 0.000
C4 0.0587(19) 0.102(3) 0.0478(19) 0.000 -0.0054(16) 0.000
C5 0.0505(18) 0.097(3) 0.055(2) 0.000 0.0091(15) 0.000
C6 0.0389(15) 0.078(2) 0.0579(19) 0.000 0.0108(13) 0.000
C7 0.0624(19) 0.0541(19) 0.0499(18) 0.000 0.0033(15) 0.000
C8 0.126(3) 0.121(4) 0.053(2) 0.000 0.023(2) 0.000

loop_
_atom_type_symbol
_atom_type_description
_atom_type_scat_dispersion_real
_atom_type_scat_dispersion_imag
_atom_type_scat_source
C C 0.0033 0.0016 'International Tables Vol C Tables 4.2.6.8 and 6.1.1.4'
H H 0.0000 0.0000 'International Tables Vol C Tables 4.2.6.8 and 6.1.1.4'
N N 0.0061 0.0033 'International Tables Vol C Tables 4.2.6.8 and 6.1.1.4'
S S 0.1246 0.1234 'International Tables Vol C Tables 4.2.6.8 and 6.1.1.4'

loop_
_geom_angle_atom_site_label_1
_geom_angle_atom_site_label_2
_geom_angle_atom_site_label_3
_geom_angle_site_symmetry_1
_geom_angle_site_symmetry_3
_geom_angle
_geom_angle_publ_flag
C2 N1 C3 . . 117.0(2) ?
C6 N2 N3 . . 117.1(2) ?
C7 N3 N2 . . 118.9(2) ?
C7 N3 H3 . . 124(2) ?
N2 N3 H3 . . 117(2) ?
C7 N4 C8 . . 124.7(3) ?
C7 N4 H4 . . 117(2) ?
C8 N4 H4 . . 119(2) ?
C5 C1 C2 . . 117.0(2) ?
C5 C1 C6 . . 121.1(3) ?
C2 C1 C6 . . 121.9(3) ?
N1 C2 C1 . . 124.1(2) ?
N1 C2 H2 . . 118.0 ?
C1 C2 H2 . . 118.0 ?
N1 C3 C4 . . 123.6(3) ?
N1 C3 H3A . . 118.2 ?
C4 C3 H3A . . 118.2 ?
C3 C4 C5 . . 118.5(3) ?
C3 C4 H4A . . 120.8 ?
C5 C4 H4A . . 120.8 ?
C1 C5 C4 . . 119.9(3) ?
C1 C5 H5 . . 120.0 ?
C4 C5 H5 . . 120.0 ?
N2 C6 C1 . . 121.7(3) ?
N2 C6 H6 . . 119.2 ?
C1 C6 H6 . . 119.2 ?
N4 C7 N3 . . 114.7(3) ?
N4 C7 S1 . . 125.2(2) ?
N3 C7 S1 . . 120.1(2) ?
N4 C8 H8A . . 109.5 ?
N4 C8 H8B . . 109.5 ?
H8A C8 H8B . . 109.5 ?
N4 C8 H8C . . 109.5 ?
H8A C8 H8C . . 109.5 ?
H8B C8 H8C . . 109.5 ?

loop_
_geom_bond_atom_site_label_1
_geom_bond_atom_site_label_2
_geom_bond_site_symmetry_2
_geom_bond_distance
_geom_bond_publ_flag
S1 C7 . 1.682(3) ?
N1 C2 . 1.335(3) ?
N1 C3 . 1.340(3) ?
N2 C6 . 1.273(4) ?
N2 N3 . 1.382(3) ?
N3 C7 . 1.361(4) ?
N3 H3 . 0.899(10) ?
N4 C7 . 1.334(4) ?
N4 C8 . 1.463(4) ?
N4 H4 . 0.898(10) ?
C1 C5 . 1.379(4) ?
C1 C2 . 1.394(4) ?
C1 C6 . 1.460(4) ?
C2 H2 . 0.9300 ?
C3 C4 . 1.367(4) ?
C3 H3A . 0.9300 ?
C4 C5 . 1.385(4) ?
C4 H4A . 0.9300 ?
C5 H5 . 0.9300 ?
C6 H6 . 0.9300 ?
C8 H8A . 0.9600 ?
C8 H8B . 0.9600 ?
C8 H8C . 0.9600 ?

loop_
_geom_hbond_atom_site_label_D
_geom_hbond_atom_site_label_H
_geom_hbond_atom_site_label_A
_geom_hbond_site_symmetry_A
_geom_hbond_distance_DH
_geom_hbond_distance_HA
_geom_hbond_distance_DA
_geom_hbond_angle_DHA
N4 H4 N2 . 0.90(2) 2.14(3) 2.585(4) 109(2)
N3 H3 N1 1_655 0.899(10) 2.091(11) 2.989(3) 176(3)
